data_7246091
loop_
_publ_author_name
'Rekha Rout, Smruti'
'Kenguva, Gowtham'
'Giri, Lopamudra'
'Dandela, Rambabu'

_publ_section_title
;
 Novel salts of the antiemetic drug domperidone: synthesis,
 characterization and physicochemical property investigation
;
_journal_issue 4
_journal_name_full CrystEngComm
_journal_page_first 513
_journal_page_last 524
_journal_paper_doi 10.1039/D2CE00902A
_journal_volume 25
_journal_year 2023
_chemical_formula_sum 'C29 H30 Cl N5 O5'
_chemical_formula_weight 564.03
_space_group_crystal_system triclinic
_space_group_IT_number 2
_space_group_name_Hall '-P 1'
_space_group_name_H-M_alt 'P -1'
_atom_sites_solution_hydrogens geom
_audit_creation_method SHELXL-2018/3
_audit_update_record
;
2022-06-30 deposited with the CCDC.	2022-12-12 downloaded from the CCDC.
;
_cell_angle_alpha 69.04(1)
_cell_angle_beta 80.93(1)
_cell_angle_gamma 82.77(1)
_cell_formula_units_Z 2
_cell_length_a 9.761(1)
_cell_length_b 10.491(1)
_cell_length_c 14.285(2)
_cell_measurement_reflns_used 60542
_cell_measurement_temperature 293(2)
_cell_measurement_theta_max 33.116
_cell_measurement_theta_min 2.859
_cell_volume 1345.1(3)
_computing_cell_refinement 'APEX3 (Bruker, 2016)'
_computing_data_collection 'APEX3 (Bruker, 2016)'
_computing_data_reduction 'SAINT (Bruker, 2016)'
_computing_structure_refinement 'SHELXL-2018/3 (Sheldrick, 2018)'
_computing_structure_solution 'SHELXT 2014/5 (Sheldrick, 2014)'
_diffrn_ambient_temperature 293(2)
_diffrn_detector 'PHOTON II CPAD'
_diffrn_measured_fraction_theta_full 0.977
_diffrn_measured_fraction_theta_max 0.988
_diffrn_measurement_device_type 'Bruker D8 VENTURE Kappa'
_diffrn_measurement_method '\w scans'
_diffrn_radiation_type MoK\a
_diffrn_radiation_wavelength 0.71073
_diffrn_reflns_av_R_equivalents 0.0293
_diffrn_reflns_av_unetI/netI 0.0201
_diffrn_reflns_Laue_measured_fraction_full 0.977
_diffrn_reflns_Laue_measured_fraction_max 0.988
_diffrn_reflns_limit_h_max 15
_diffrn_reflns_limit_h_min -15
_diffrn_reflns_limit_k_max 16
_diffrn_reflns_limit_k_min -16
_diffrn_reflns_limit_l_max 21
_diffrn_reflns_limit_l_min -21
_diffrn_reflns_number 60542
_diffrn_reflns_point_group_measured_fraction_full 0.977
_diffrn_reflns_point_group_measured_fraction_max 0.988
_diffrn_reflns_theta_full 25.242
_diffrn_reflns_theta_max 33.116
_diffrn_reflns_theta_min 2.859
_diffrn_source 'micro-focus sealed X-ray tube'
_exptl_absorpt_coefficient_mu 0.192
_exptl_absorpt_correction_T_max 0.972
_exptl_absorpt_correction_T_min 0.959
_exptl_absorpt_correction_type multi-scan
_exptl_absorpt_process_details 'SADABS, (Sheldrick, 1996)'
_exptl_crystal_colour colourless
_exptl_crystal_density_diffrn 1.392
_exptl_crystal_description needle
_exptl_crystal_F_000 592
_exptl_crystal_size_max 0.220
_exptl_crystal_size_mid 0.180
_exptl_crystal_size_min 0.150
_refine_diff_density_max 0.543
_refine_diff_density_min -0.259
_refine_diff_density_rms 0.049
_refine_ls_extinction_method none
_refine_ls_goodness_of_fit_ref 1.022
_refine_ls_hydrogen_treatment constr
_refine_ls_matrix_type full
_refine_ls_number_parameters 362
_refine_ls_number_reflns 10102
_refine_ls_number_restraints 0
_refine_ls_restrained_S_all 1.022
_refine_ls_R_factor_all 0.0441
_refine_ls_R_factor_gt 0.0380
_refine_ls_shift/su_max 0.001
_refine_ls_shift/su_mean 0.000
_refine_ls_structure_factor_coef Fsqd
_refine_ls_weighting_details 'w=1/[\s^2^(Fo^2^)+(0.0519P)^2^+0.4731P] where P=(Fo^2^+2Fc^2^)/3'
_refine_ls_weighting_scheme calc
_refine_ls_wR_factor_gt 0.1005
_refine_ls_wR_factor_ref 0.1053
_reflns_Friedel_coverage 0.000
_reflns_number_gt 8887
_reflns_number_total 10102
_reflns_threshold_expression 'I > 2\s(I)'
_cod_data_source_file d2ce00902a2.cif
_cod_data_source_block shelx
_cod_depositor_comments 'Adding full bibliography for 7246090--7246098.cif.'
_cod_original_cell_volume 1345.4(1)
_cod_database_code 7246091
_shelx_shelxl_version_number 2018/3
_shelx_space_group_comment
;
The symmetry employed for this shelxl refinement is uniquely defined
by the following loop, which should always be used as a source of
symmetry information in preference to the above space-group names.
They are only intended as comments.
;
_shelx_estimated_absorpt_t_min 0.959
_shelx_estimated_absorpt_t_max 0.972

loop_
_space_group_symop_operation_xyz
'x, y, z'
'-x, -y, -z'

loop_
_atom_site_label
_atom_site_type_symbol
_atom_site_fract_x
_atom_site_fract_y
_atom_site_fract_z
_atom_site_U_iso_or_equiv
_atom_site_adp_type
_atom_site_occupancy
_atom_site_site_symmetry_order
_atom_site_calc_flag
_atom_site_refinement_flags_posn
_atom_site_refinement_flags_adp
_atom_site_refinement_flags_occupancy
_atom_site_disorder_assembly
_atom_site_disorder_group
Cl1 Cl 0.24725(2) -0.02825(2) 0.66575(2) 0.02390(6) Uani 1 1 d . . . . .
O1 O 0.47699(8) 0.19255(7) 0.11486(5) 0.02246(13) Uani 1 1 d . . . . .
O2 O 1.01019(10) 0.73954(8) 0.18433(6) 0.03322(17) Uani 1 1 d . . . . .
O3 O 0.54584(6) 0.35698(7) 0.64111(5) 0.01874(12) Uani 1 1 d . . . . .
O4 O 0.68889(7) 0.17535(6) 0.70756(5) 0.01864(12) Uani 1 1 d . . . . .
O5 O 1.07315(8) 0.48491(9) 0.30711(6) 0.03250(18) Uani 1 1 d . . . . .
H5B H 1.053150 0.565112 0.274115 0.049 Uiso 1 1 calc R U . . .
N1 N 0.46430(8) 0.27492(7) 0.24824(5) 0.01791(13) Uani 1 1 d . . . . .
N2 N 0.40137(8) 0.06641(8) 0.28250(5) 0.01804(13) Uani 1 1 d . . . . .
H2A H 0.386241 -0.008744 0.275863 0.022 Uiso 1 1 calc R U . . .
N3 N 0.53059(7) 0.69744(7) 0.16143(5) 0.01495(12) Uani 1 1 d . . . . .
H3A H 0.507715 0.686050 0.233131 0.018 Uiso 1 1 calc R U . . .
N4 N 0.90969(8) 0.95794(9) 0.11009(6) 0.02198(15) Uani 1 1 d . . . . .
N5 N 1.08157(9) 0.93564(9) 0.19952(6) 0.02374(15) Uani 1 1 d . . . . .
H5A H 1.148530 0.900337 0.235661 0.028 Uiso 1 1 calc R U . . .
C1 C 0.41972(9) 0.22365(8) 0.35218(6) 0.01659(14) Uani 1 1 d . . . . .
C2 C 0.41126(10) 0.27763(9) 0.42881(6) 0.01933(15) Uani 1 1 d . . . . .
H2 H 0.439245 0.364481 0.415794 0.023 Uiso 1 1 calc R U . . .
C3 C 0.35920(10) 0.19681(9) 0.52621(6) 0.01954(15) Uani 1 1 d . . . . .
H3 H 0.352890 0.229605 0.579336 0.023 Uiso 1 1 calc R U . . .
C4 C 0.31671(9) 0.06739(9) 0.54407(6) 0.01790(14) Uani 1 1 d . . . . .
C5 C 0.32612(9) 0.01065(9) 0.46871(6) 0.01730(14) Uani 1 1 d . . . . .
H5 H 0.298419 -0.076346 0.481853 0.021 Uiso 1 1 calc R U . . .
C6 C 0.37932(9) 0.09168(8) 0.37278(6) 0.01621(14) Uani 1 1 d . . . . .
C7 C 0.45074(9) 0.17845(9) 0.20541(6) 0.01761(14) Uani 1 1 d . . . . .
C8 C 0.49932(9) 0.41340(8) 0.18645(6) 0.01691(14) Uani 1 1 d . . . . .
H8 H 0.523666 0.415843 0.116634 0.020 Uiso 1 1 calc R U . . .
C9 C 0.62490(9) 0.45524(9) 0.21756(6) 0.01825(14) Uani 1 1 d . . . . .
H9A H 0.606176 0.448880 0.287761 0.022 Uiso 1 1 calc R U . . .
H9B H 0.705570 0.393611 0.210676 0.022 Uiso 1 1 calc R U . . .
C10 C 0.65478(8) 0.60159(9) 0.15114(6) 0.01767(14) Uani 1 1 d . . . . .
H10A H 0.734501 0.627686 0.171079 0.021 Uiso 1 1 calc R U . . .
H10B H 0.676689 0.607209 0.081211 0.021 Uiso 1 1 calc R U . . .
C11 C 0.40791(9) 0.66113(9) 0.12729(6) 0.01697(14) Uani 1 1 d . . . . .
H11A H 0.428360 0.671286 0.056412 0.020 Uiso 1 1 calc R U . . .
H11B H 0.328099 0.723478 0.134612 0.020 Uiso 1 1 calc R U . . .
C12 C 0.37313(9) 0.51521(9) 0.18845(6) 0.01778(14) Uani 1 1 d . . . . .
H12A H 0.298397 0.492186 0.161331 0.021 Uiso 1 1 calc R U . . .
H12B H 0.340906 0.508210 0.257784 0.021 Uiso 1 1 calc R U . . .
C13 C 0.55511(9) 0.84475(9) 0.10437(6) 0.01811(14) Uani 1 1 d . . . . .
H13A H 0.469022 0.900299 0.109871 0.022 Uiso 1 1 calc R U . . .
H13B H 0.581859 0.857141 0.033507 0.022 Uiso 1 1 calc R U . . .
C14 C 0.66819(9) 0.89444(9) 0.14304(6) 0.01925(15) Uani 1 1 d . . . . .
H14A H 0.633837 0.979498 0.153944 0.023 Uiso 1 1 calc R U . . .
H14B H 0.688581 0.827363 0.207452 0.023 Uiso 1 1 calc R U . . .
C15 C 0.80163(10) 0.91723(11) 0.06963(7) 0.02446(18) Uani 1 1 d . . . . .
H15A H 0.833981 0.833478 0.056151 0.029 Uiso 1 1 calc R U . . .
H15B H 0.782611 0.987766 0.006253 0.029 Uiso 1 1 calc R U . . .
C16 C 1.00235(10) 0.86389(10) 0.16780(7) 0.02379(17) Uani 1 1 d . . . . .
C17 C 1.03782(9) 1.07419(10) 0.16469(7) 0.02086(16) Uani 1 1 d . . . . .
C18 C 1.08198(10) 1.18638(11) 0.17779(8) 0.02717(19) Uani 1 1 d . . . . .
H18 H 1.152838 1.176803 0.216907 0.033 Uiso 1 1 calc R U . . .
C19 C 1.01630(12) 1.31409(12) 0.13016(9) 0.0304(2) Uani 1 1 d . . . . .
H19 H 1.043905 1.391338 0.137496 0.037 Uiso 1 1 calc R U . . .
C20 C 0.90986(11) 1.32832(11) 0.07167(8) 0.0297(2) Uani 1 1 d . . . . .
H20 H 0.869401 1.415177 0.039464 0.036 Uiso 1 1 calc R U . . .
C21 C 0.86280(10) 1.21510(11) 0.06043(7) 0.02525(18) Uani 1 1 d . . . . .
H21 H 0.790314 1.224347 0.022757 0.030 Uiso 1 1 calc R U . . .
C22 C 0.92854(9) 1.08841(10) 0.10771(6) 0.01992(15) Uani 1 1 d . . . . .
C23 C 0.76501(8) 0.33482(8) 0.54596(6) 0.01573(13) Uani 1 1 d . . . . .
C24 C 0.89312(10) 0.26022(10) 0.53752(7) 0.02257(17) Uani 1 1 d . . . . .
H24 H 0.910554 0.175728 0.586890 0.027 Uiso 1 1 calc R U . . .
C25 C 0.99420(10) 0.31043(11) 0.45673(8) 0.02656(19) Uani 1 1 d . . . . .
H25 H 1.078193 0.259240 0.451530 0.032 Uiso 1 1 calc R U . . .
C26 C 0.96951(9) 0.43816(10) 0.38314(7) 0.02235(16) Uani 1 1 d . . . . .
C27 C 0.84133(9) 0.51231(9) 0.38936(6) 0.02005(15) Uani 1 1 d . . . . .
H27 H 0.823940 0.596609 0.339762 0.024 Uiso 1 1 calc R U . . .
C28 C 0.73970(9) 0.45999(9) 0.46978(6) 0.01718(14) Uani 1 1 d . . . . .
H28 H 0.653801 0.508921 0.472895 0.021 Uiso 1 1 calc R U . . .
C29 C 0.65962(8) 0.28596(8) 0.63620(6) 0.01514(13) Uani 1 1 d . . . . .

loop_
_atom_site_aniso_label
_atom_site_aniso_U_11
_atom_site_aniso_U_22
_atom_site_aniso_U_33
_atom_site_aniso_U_23
_atom_site_aniso_U_13
_atom_site_aniso_U_12
Cl1 0.02791(11) 0.02678(11) 0.01277(9) -0.00294(7) 0.00369(7) -0.00608(8)
O1 0.0324(3) 0.0227(3) 0.0126(3) -0.0068(2) 0.0013(2) -0.0065(3)
O2 0.0453(5) 0.0244(3) 0.0244(3) -0.0035(3) 0.0017(3) -0.0049(3)
O3 0.0167(3) 0.0220(3) 0.0151(3) -0.0048(2) -0.0003(2) 0.0010(2)
O4 0.0213(3) 0.0151(3) 0.0165(3) -0.0019(2) -0.0016(2) -0.0017(2)
O5 0.0222(3) 0.0346(4) 0.0265(4) 0.0009(3) 0.0090(3) -0.0004(3)
N1 0.0259(3) 0.0159(3) 0.0115(3) -0.0047(2) 0.0021(2) -0.0057(2)
N2 0.0246(3) 0.0170(3) 0.0129(3) -0.0053(2) 0.0003(2) -0.0058(2)
N3 0.0155(3) 0.0156(3) 0.0126(3) -0.0036(2) -0.0003(2) -0.0026(2)
N4 0.0196(3) 0.0268(4) 0.0172(3) -0.0042(3) 0.0002(3) -0.0063(3)
N5 0.0216(3) 0.0260(4) 0.0191(3) -0.0023(3) -0.0038(3) -0.0001(3)
C1 0.0205(3) 0.0165(3) 0.0117(3) -0.0041(3) 0.0010(2) -0.0034(3)
C2 0.0258(4) 0.0182(3) 0.0142(3) -0.0065(3) 0.0014(3) -0.0045(3)
C3 0.0241(4) 0.0210(4) 0.0132(3) -0.0065(3) 0.0010(3) -0.0030(3)
C4 0.0192(3) 0.0201(4) 0.0114(3) -0.0027(3) 0.0011(3) -0.0022(3)
C5 0.0191(3) 0.0173(3) 0.0137(3) -0.0032(3) 0.0000(3) -0.0038(3)
C6 0.0185(3) 0.0169(3) 0.0129(3) -0.0048(3) -0.0005(2) -0.0029(3)
C7 0.0220(4) 0.0173(3) 0.0134(3) -0.0054(3) 0.0003(3) -0.0038(3)
C8 0.0208(3) 0.0159(3) 0.0126(3) -0.0038(3) 0.0017(3) -0.0045(3)
C9 0.0169(3) 0.0175(3) 0.0179(3) -0.0041(3) -0.0002(3) -0.0011(3)
C10 0.0150(3) 0.0187(3) 0.0177(3) -0.0055(3) 0.0015(3) -0.0021(3)
C11 0.0171(3) 0.0187(3) 0.0142(3) -0.0038(3) -0.0026(3) -0.0025(3)
C12 0.0170(3) 0.0191(3) 0.0158(3) -0.0039(3) -0.0003(3) -0.0046(3)
C13 0.0218(4) 0.0162(3) 0.0145(3) -0.0029(3) -0.0002(3) -0.0046(3)
C14 0.0210(4) 0.0216(4) 0.0160(3) -0.0081(3) 0.0031(3) -0.0067(3)
C15 0.0229(4) 0.0346(5) 0.0162(4) -0.0086(3) 0.0034(3) -0.0106(3)
C16 0.0251(4) 0.0256(4) 0.0156(3) -0.0022(3) 0.0024(3) -0.0044(3)
C17 0.0169(3) 0.0253(4) 0.0161(3) -0.0027(3) 0.0001(3) -0.0022(3)
C18 0.0220(4) 0.0315(5) 0.0276(4) -0.0090(4) -0.0022(3) -0.0047(3)
C19 0.0287(5) 0.0275(5) 0.0334(5) -0.0095(4) 0.0018(4) -0.0058(4)
C20 0.0288(5) 0.0259(5) 0.0273(5) -0.0038(4) 0.0009(4) 0.0020(4)
C21 0.0205(4) 0.0298(5) 0.0197(4) -0.0032(3) -0.0018(3) 0.0020(3)
C22 0.0162(3) 0.0251(4) 0.0144(3) -0.0028(3) 0.0016(3) -0.0033(3)
C23 0.0156(3) 0.0170(3) 0.0134(3) -0.0044(3) -0.0006(2) -0.0008(3)
C24 0.0198(4) 0.0224(4) 0.0188(4) -0.0017(3) 0.0000(3) 0.0037(3)
C25 0.0183(4) 0.0291(5) 0.0227(4) -0.0017(3) 0.0019(3) 0.0055(3)
C26 0.0173(4) 0.0264(4) 0.0185(4) -0.0039(3) 0.0025(3) -0.0013(3)
C27 0.0197(4) 0.0203(4) 0.0153(3) -0.0019(3) 0.0006(3) -0.0002(3)
C28 0.0173(3) 0.0183(3) 0.0139(3) -0.0041(3) -0.0007(3) 0.0004(3)
C29 0.0166(3) 0.0158(3) 0.0136(3) -0.0054(3) -0.0017(2) -0.0024(3)

loop_
_atom_type_symbol
_atom_type_description
_atom_type_scat_dispersion_real
_atom_type_scat_dispersion_imag
_atom_type_scat_source
C C 0.0033 0.0016 'International Tables Vol C Tables 4.2.6.8 and 6.1.1.4'
H H 0.0000 0.0000 'International Tables Vol C Tables 4.2.6.8 and 6.1.1.4'
Cl Cl 0.1484 0.1585 'International Tables Vol C Tables 4.2.6.8 and 6.1.1.4'
N N 0.0061 0.0033 'International Tables Vol C Tables 4.2.6.8 and 6.1.1.4'
O O 0.0106 0.0060 'International Tables Vol C Tables 4.2.6.8 and 6.1.1.4'

loop_
_geom_angle_atom_site_label_1
_geom_angle_atom_site_label_2
_geom_angle_atom_site_label_3
_geom_angle
_geom_angle_site_symmetry_1
_geom_angle_site_symmetry_3
_geom_angle_publ_flag
C26 O5 H5B 109.5 . . ?
C7 N1 C1 109.56(7) . . ?
C7 N1 C8 121.60(7) . . ?
C1 N1 C8 128.17(7) . . ?
C7 N2 C6 110.17(7) . . ?
C7 N2 H2A 124.9 . . ?
C6 N2 H2A 124.9 . . ?
C13 N3 C10 113.33(6) . . ?
C13 N3 C11 109.40(6) . . ?
C10 N3 C11 110.14(7) . . ?
C13 N3 H3A 107.9 . . ?
C10 N3 H3A 107.9 . . ?
C11 N3 H3A 107.9 . . ?
C16 N4 C22 109.64(8) . . ?
C16 N4 C15 122.23(9) . . ?
C22 N4 C15 127.80(8) . . ?
C16 N5 C17 109.97(8) . . ?
C16 N5 H5A 125.0 . . ?
C17 N5 H5A 125.0 . . ?
C2 C1 N1 132.93(8) . . ?
C2 C1 C6 120.79(7) . . ?
N1 C1 C6 106.28(7) . . ?
C1 C2 C3 117.66(8) . . ?
C1 C2 H2 121.2 . . ?
C3 C2 H2 121.2 . . ?
C4 C3 C2 120.34(8) . . ?
C4 C3 H3 119.8 . . ?
C2 C3 H3 119.8 . . ?
C5 C4 C3 122.92(7) . . ?
C5 C4 Cl1 118.05(7) . . ?
C3 C4 Cl1 119.03(6) . . ?
C6 C5 C4 115.95(8) . . ?
C6 C5 H5 122.0 . . ?
C4 C5 H5 122.0 . . ?
N2 C6 C5 130.35(8) . . ?
N2 C6 C1 107.32(7) . . ?
C5 C6 C1 122.32(8) . . ?
O1 C7 N2 127.20(8) . . ?
O1 C7 N1 126.17(8) . . ?
N2 C7 N1 106.63(7) . . ?
N1 C8 C12 110.42(7) . . ?
N1 C8 C9 112.53(7) . . ?
C12 C8 C9 111.00(7) . . ?
N1 C8 H8 107.6 . . ?
C12 C8 H8 107.6 . . ?
C9 C8 H8 107.6 . . ?
C10 C9 C8 109.93(7) . . ?
C10 C9 H9A 109.7 . . ?
C8 C9 H9A 109.7 . . ?
C10 C9 H9B 109.7 . . ?
C8 C9 H9B 109.7 . . ?
H9A C9 H9B 108.2 . . ?
N3 C10 C9 109.99(7) . . ?
N3 C10 H10A 109.7 . . ?
C9 C10 H10A 109.7 . . ?
N3 C10 H10B 109.7 . . ?
C9 C10 H10B 109.7 . . ?
H10A C10 H10B 108.2 . . ?
N3 C11 C12 111.12(7) . . ?
N3 C11 H11A 109.4 . . ?
C12 C11 H11A 109.4 . . ?
N3 C11 H11B 109.4 . . ?
C12 C11 H11B 109.4 . . ?
H11A C11 H11B 108.0 . . ?
C11 C12 C8 111.58(7) . . ?
C11 C12 H12A 109.3 . . ?
C8 C12 H12A 109.3 . . ?
C11 C12 H12B 109.3 . . ?
C8 C12 H12B 109.3 . . ?
H12A C12 H12B 108.0 . . ?
N3 C13 C14 112.68(7) . . ?
N3 C13 H13A 109.1 . . ?
C14 C13 H13A 109.1 . . ?
N3 C13 H13B 109.1 . . ?
C14 C13 H13B 109.1 . . ?
H13A C13 H13B 107.8 . . ?
C15 C14 C13 112.31(7) . . ?
C15 C14 H14A 109.1 . . ?
C13 C14 H14A 109.1 . . ?
C15 C14 H14B 109.1 . . ?
C13 C14 H14B 109.1 . . ?
H14A C14 H14B 107.9 . . ?
N4 C15 C14 111.33(7) . . ?
N4 C15 H15A 109.4 . . ?
C14 C15 H15A 109.4 . . ?
N4 C15 H15B 109.4 . . ?
C14 C15 H15B 109.4 . . ?
H15A C15 H15B 108.0 . . ?
O2 C16 N5 128.41(10) . . ?
O2 C16 N4 124.71(10) . . ?
N5 C16 N4 106.86(9) . . ?
C18 C17 N5 132.07(9) . . ?
C18 C17 C22 121.17(9) . . ?
N5 C17 C22 106.76(8) . . ?
C17 C18 C19 117.48(10) . . ?
C17 C18 H18 121.3 . . ?
C19 C18 H18 121.3 . . ?
C18 C19 C20 121.22(10) . . ?
C18 C19 H19 119.4 . . ?
C20 C19 H19 119.4 . . ?
C21 C20 C19 121.42(10) . . ?
C21 C20 H20 119.3 . . ?
C19 C20 H20 119.3 . . ?
C22 C21 C20 117.16(9) . . ?
C22 C21 H21 121.4 . . ?
C20 C21 H21 121.4 . . ?
C21 C22 N4 131.73(9) . . ?
C21 C22 C17 121.52(9) . . ?
N4 C22 C17 106.74(8) . . ?
C28 C23 C24 118.57(7) . . ?
C28 C23 C29 120.09(7) . . ?
C24 C23 C29 121.28(7) . . ?
C25 C24 C23 121.01(8) . . ?
C25 C24 H24 119.5 . . ?
C23 C24 H24 119.5 . . ?
C24 C25 C26 119.78(8) . . ?
C24 C25 H25 120.1 . . ?
C26 C25 H25 120.1 . . ?
O5 C26 C27 122.49(8) . . ?
O5 C26 C25 117.66(8) . . ?
C27 C26 C25 119.85(8) . . ?
C28 C27 C26 119.91(8) . . ?
C28 C27 H27 120.0 . . ?
C26 C27 H27 120.0 . . ?
C27 C28 C23 120.80(8) . . ?
C27 C28 H28 119.6 . . ?
C23 C28 H28 119.6 . . ?
O3 C29 O4 121.96(8) . . ?
O3 C29 C23 119.20(7) . . ?
O4 C29 C23 118.81(7) . . ?

loop_
_geom_bond_atom_site_label_1
_geom_bond_atom_site_label_2
_geom_bond_distance
_geom_bond_site_symmetry_2
_geom_bond_publ_flag
Cl1 C4 1.7436(9) . ?
O1 C7 1.2365(10) . ?
O2 C16 1.2345(13) . ?
O3 C29 1.2643(10) . ?
O4 C29 1.2767(10) . ?
O5 C26 1.3570(11) . ?
O5 H5B 0.8200 . ?
N1 C7 1.3850(11) . ?
N1 C1 1.4027(10) . ?
N1 C8 1.4558(11) . ?
N2 C7 1.3698(11) . ?
N2 C6 1.3865(11) . ?
N2 H2A 0.8600 . ?
N3 C13 1.4969(11) . ?
N3 C10 1.4985(11) . ?
N3 C11 1.4995(11) . ?
N3 H3A 0.9800 . ?
N4 C16 1.3784(13) . ?
N4 C22 1.3916(13) . ?
N4 C15 1.4530(12) . ?
N5 C16 1.3677(14) . ?
N5 C17 1.3916(13) . ?
N5 H5A 0.8600 . ?
C1 C2 1.3889(11) . ?
C1 C6 1.4031(12) . ?
C2 C3 1.3982(12) . ?
C2 H2 0.9300 . ?
C3 C4 1.3933(13) . ?
C3 H3 0.9300 . ?
C4 C5 1.3911(12) . ?
C5 C6 1.3871(11) . ?
C5 H5 0.9300 . ?
C8 C12 1.5294(12) . ?
C8 C9 1.5294(12) . ?
C8 H8 0.9800 . ?
C9 C10 1.5253(12) . ?
C9 H9A 0.9700 . ?
C9 H9B 0.9700 . ?
C10 H10A 0.9700 . ?
C10 H10B 0.9700 . ?
C11 C12 1.5176(12) . ?
C11 H11A 0.9700 . ?
C11 H11B 0.9700 . ?
C12 H12A 0.9700 . ?
C12 H12B 0.9700 . ?
C13 C14 1.5290(12) . ?
C13 H13A 0.9700 . ?
C13 H13B 0.9700 . ?
C14 C15 1.5239(13) . ?
C14 H14A 0.9700 . ?
C14 H14B 0.9700 . ?
C15 H15A 0.9700 . ?
C15 H15B 0.9700 . ?
C17 C18 1.3845(14) . ?
C17 C22 1.4034(13) . ?
C18 C19 1.3924(16) . ?
C18 H18 0.9300 . ?
C19 C20 1.3948(17) . ?
C19 H19 0.9300 . ?
C20 C21 1.3945(16) . ?
C20 H20 0.9300 . ?
C21 C22 1.3837(13) . ?
C21 H21 0.9300 . ?
C23 C28 1.3968(11) . ?
C23 C24 1.4018(12) . ?
C23 C29 1.4916(11) . ?
C24 C25 1.3857(13) . ?
C24 H24 0.9300 . ?
C25 C26 1.3964(13) . ?
C25 H25 0.9300 . ?
C26 C27 1.3959(13) . ?
C27 C28 1.3901(12) . ?
C27 H27 0.9300 . ?
C28 H28 0.9300 . ?
